data_1001656
loop_
_publ_author_name
'Boudin, S'
'Grandin, A'
'Leclaire, A'
'Borel, M - M'
'Raveau, B'

_publ_section_title 'Ca V2 O (P O4)2, isotypic with the Cd phase'
_journal_coden_ASTM ACSCEE
_journal_name_full 'Acta Crystallographica C (39,1983-)'
_journal_page_first 796
_journal_page_last 798
_journal_volume 51
_journal_year 1995
_chemical_formula_structural 'Ca V2 O (P O4)2'
_chemical_formula_sum 'Ca O9 P2 V2'
_chemical_name_systematic 'Calcium divanadium(III) oxide diphosphate'
_space_group_IT_number 62
_symmetry_cell_setting orthorhombic
_symmetry_Int_Tables_number 62
_symmetry_space_group_name_Hall '-P 2ac 2n'
_symmetry_space_group_name_H-M 'P n m a'
_cell_angle_alpha 90
_cell_angle_beta 90
_cell_angle_gamma 90
_cell_formula_units_Z 4
_cell_length_a 14.192(1)
_cell_length_b 6.424(1)
_cell_length_c 7.317(1)
_cell_volume 667.1
_refine_ls_R_factor_all 0.03
_cod_database_code 1001656

loop_
_symmetry_equiv_pos_as_xyz
x,y,z
1/2+x,1/2-y,1/2-z
-x,1/2+y,-z
1/2-x,-y,1/2+z
-x,-y,-z
1/2-x,1/2+y,1/2+z
x,1/2-y,z
1/2+x,y,1/2-z

loop_
_atom_site_label
_atom_site_type_symbol
_atom_site_symmetry_multiplicity
_atom_site_Wyckoff_symbol
_atom_site_fract_x
_atom_site_fract_y
_atom_site_fract_z
_atom_site_occupancy
_atom_site_attached_hydrogens
_atom_site_calc_flag
Ca1 Ca2+ 4 c 0.21979(7) 0.25 0.1149(2) 1. 0 d
V1 V3+ 4 c 0.37954(5) 0.75 0.1489(1) 1. 0 d
V2 V3+ 4 a 0. 0.5 0. 1. 0 d
P1 P5+ 4 c 0.18974(8) 0.75 0.1134(2) 1. 0 d
P2 P5+ 4 c 0.43270(8) 0.25 0.1366(2) 1. 0 d
O1 O2- 8 d 0.3662(2) 0.4378(4) 0.1278(4) 1. 0 d
O2 O2- 4 c 0.2632(3) 0.75 -0.0424(6) 1. 0 d
O3 O2- 4 c 0.4929(3) 0.75 0.0081(7) 1. 0 d
O4 O2- 4 c 0.2514(3) 0.75 0.2875(5) 1. 0 d
O5 O2- 4 c 0.4442(2) 0.75 0.3759(5) 1. 0 d
O6 O2- 4 c -0.0186(3) 0.25 0.1750(5) 1. 0 d
O7 O2- 8 d 0.1283(2) 0.5533(4) 0.1084(4) 1. 0 d

loop_
_atom_type_symbol
_atom_type_oxidation_number
Ca2+ 2.000
V3+ 3.000
P5+ 5.000
O2- -2.000
